data_7237942
loop_
_publ_author_name
'Guo, Kai'
'Wu, Botao'
'Jiang, Yu'
'Wang, Zhongli'
'Liang, Ziqi'
'Li, Yuning'
'Deng, Yunfeng'
'Geng, Yanhou'

_publ_section_title
;
 Synthesis of an isomerically pure thienoquinoid for unipolar n-type
 conjugated polymers: effect of backbone curvature on charge transport
 performance
;
_journal_issue 33
_journal_name_full 'Journal of Materials Chemistry C'
_journal_page_first 10352
_journal_paper_doi 10.1039/C9TC03556G
_journal_volume 7
_journal_year 2019
_chemical_formula_moiety 'C38 H42 Br2 N2 O6 S2'
_chemical_formula_sum 'C38 H42 Br2 N2 O6 S2'
_chemical_formula_weight 846.67
_space_group_crystal_system triclinic
_space_group_IT_number 2
_space_group_name_Hall '-P 1'
_space_group_name_H-M_alt 'P -1'
_atom_sites_solution_hydrogens mixed
_audit_creation_method SHELXL-2014/7
_audit_update_record
;
2019-07-01 deposited with the CCDC.	2019-07-29 downloaded from the CCDC.
;
_cell_angle_alpha 101.576(6)
_cell_angle_beta 109.827(6)
_cell_angle_gamma 108.650(6)
_cell_formula_units_Z 1
_cell_length_a 9.1587(6)
_cell_length_b 10.6229(7)
_cell_length_c 11.4011(8)
_cell_measurement_reflns_used 5926
_cell_measurement_temperature 150(2)
_cell_measurement_theta_max 74.120
_cell_measurement_theta_min 4.358
_cell_volume 927.32(14)
_computing_cell_refinement 'CrysAlisPro 1.171.38.43f(Rigaku OD,2015)'
_computing_data_collection 'CrysAlisPro 1.171.38.43f(Rigaku OD,2015)'
_computing_data_reduction 'CrysAlisPro 1.171.38.43f(Rigaku OD,2015)'
_computing_molecular_graphics SHELXTL
_computing_publication_material SHELXTL
_computing_structure_refinement 'SHELXL-2014/7 (Sheldrick, 2014)'
_computing_structure_solution 'SHELXTL (Sheldrick, 2008)'
_diffrn_ambient_temperature 150(2)
_diffrn_measured_fraction_theta_full 0.999
_diffrn_measured_fraction_theta_max 0.968
_diffrn_measurement_device_type 'SuperNova,Dual,Cu at zero,AtlasS2'
_diffrn_measurement_method '\w scans'
_diffrn_radiation_type CuK\a
_diffrn_radiation_wavelength 1.54184
_diffrn_reflns_av_R_equivalents 0.0601
_diffrn_reflns_av_unetI/netI 0.0521
_diffrn_reflns_Laue_measured_fraction_full 0.999
_diffrn_reflns_Laue_measured_fraction_max 0.968
_diffrn_reflns_limit_h_max 7
_diffrn_reflns_limit_h_min -11
_diffrn_reflns_limit_k_max 13
_diffrn_reflns_limit_k_min -12
_diffrn_reflns_limit_l_max 14
_diffrn_reflns_limit_l_min -14
_diffrn_reflns_number 10688
_diffrn_reflns_point_group_measured_fraction_full 0.999
_diffrn_reflns_point_group_measured_fraction_max 0.968
_diffrn_reflns_theta_full 67.679
_diffrn_reflns_theta_max 74.468
_diffrn_reflns_theta_min 4.395
_diffrn_source 'micro-focus sealed X-ray tube'
_exptl_absorpt_coefficient_mu 4.222
_exptl_absorpt_correction_T_max 1.000
_exptl_absorpt_correction_T_min 0.709
_exptl_absorpt_correction_type multi-scan
_exptl_absorpt_process_details
;
CrysAlisPro 1.171.38.43f (Rigaku Oxford Diffraction, 2015)
Empirical absorption correction using spherical harmonics,
 implemented in SCALE3 ABSPACK scaling algorithm.
;
_exptl_crystal_colour black
_exptl_crystal_density_diffrn 1.516
_exptl_crystal_density_method 'not measured'
_exptl_crystal_description needle
_exptl_crystal_F_000 434
_exptl_crystal_size_max 0.250
_exptl_crystal_size_mid 0.050
_exptl_crystal_size_min 0.050
_refine_diff_density_max 2.097
_refine_diff_density_min -0.777
_refine_diff_density_rms 0.167
_refine_ls_extinction_method none
_refine_ls_goodness_of_fit_ref 1.091
_refine_ls_hydrogen_treatment constr
_refine_ls_matrix_type full
_refine_ls_number_parameters 281
_refine_ls_number_reflns 3675
_refine_ls_number_restraints 40
_refine_ls_restrained_S_all 1.089
_refine_ls_R_factor_all 0.0795
_refine_ls_R_factor_gt 0.0759
_refine_ls_shift/su_max 0.002
_refine_ls_shift/su_mean 0.000
_refine_ls_structure_factor_coef Fsqd
_refine_ls_weighting_details 'w=1/[\s^2^(Fo^2^)+(0.0139P)^2^+20.3804P] where P=(Fo^2^+2Fc^2^)/3'
_refine_ls_weighting_scheme calc
_refine_ls_wR_factor_gt 0.2158
_refine_ls_wR_factor_ref 0.2174
_reflns_Friedel_coverage 0.000
_reflns_number_gt 3371
_reflns_number_total 3675
_reflns_threshold_expression 'I > 2\s(I)'
_cod_data_source_file c9tc03556g2.cif
_cod_data_source_block IDTTO-1801
_cod_database_code 7237942
_shelx_shelxl_version_number 2014/7
_shelx_space_group_comment
;
The symmetry employed for this shelxl refinement is uniquely defined
by the following loop, which should always be used as a source of
symmetry information in preference to the above space-group names.
They are only intended as comments.
;
_shelx_estimated_absorpt_t_min 0.418
_shelx_estimated_absorpt_t_max 0.817

loop_
_space_group_symop_operation_xyz
'x, y, z'
'-x, -y, -z'

loop_
_atom_site_label
_atom_site_type_symbol
_atom_site_fract_x
_atom_site_fract_y
_atom_site_fract_z
_atom_site_U_iso_or_equiv
_atom_site_adp_type
_atom_site_occupancy
_atom_site_site_symmetry_order
_atom_site_calc_flag
_atom_site_refinement_flags_posn
_atom_site_refinement_flags_adp
_atom_site_refinement_flags_occupancy
_atom_site_disorder_assembly
_atom_site_disorder_group
Br1 Br 0.42610(12) 0.83002(9) 0.82971(9) 0.0269(3) Uani 1 1 d . . . . .
S1 S 0.0135(3) 0.1966(2) 0.9867(2) 0.0232(4) Uani 1 1 d . . . . .
O1 O 0.1133(8) 0.3159(6) 1.1076(7) 0.0339(14) Uani 1 1 d . . . . .
O2 O -0.1316(8) 0.1971(7) 0.8860(7) 0.0359(15) Uani 1 1 d . . . . .
O3 O 0.3886(8) 0.1043(6) 0.8115(6) 0.0295(13) Uani 1 1 d . . . . .
N1 N 0.4450(8) 0.3278(7) 0.7975(7) 0.0225(14) Uani 1 1 d . . . . .
C1 C 0.0453(10) -0.0352(8) 0.9799(8) 0.0222(16) Uani 1 1 d . . . . .
C2 C 0.1449(10) 0.0193(8) 0.9237(8) 0.0239(16) Uani 1 1 d . . . . .
H2 H 0.2037 -0.0249 0.8921 0.029 Uiso 1 1 calc R U . . .
C3 C 0.1502(10) 0.1560(8) 0.9180(8) 0.0207(15) Uani 1 1 d . . . . .
C4 C 0.2428(10) 0.2454(8) 0.8741(8) 0.0223(16) Uani 1 1 d . . . . .
C5 C 0.2570(11) 0.3822(8) 0.8668(8) 0.0233(17) Uani 1 1 d . . . . .
C6 C 0.1835(11) 0.4718(9) 0.8986(9) 0.0274(18) Uani 1 1 d . . . . .
H6 H 0.1009 0.4435 0.9295 0.033 Uiso 1 1 calc R U . . .
C7 C 0.2331(11) 0.6038(9) 0.8844(9) 0.0270(18) Uani 1 1 d . . . . .
H7 H 0.1818 0.6630 0.9032 0.032 Uiso 1 1 calc R U . . .
C8 C 0.3597(10) 0.6464(8) 0.8419(8) 0.0206(15) Uani 1 1 d . . . . .
C9 C 0.4412(11) 0.5628(8) 0.8110(8) 0.0225(16) Uani 1 1 d . . . . .
H9 H 0.5272 0.5938 0.7838 0.027 Uiso 1 1 calc R U . . .
C10 C 0.3867(10) 0.4319(8) 0.8233(8) 0.0196(15) Uani 1 1 d . . . . .
C11 C 0.3656(10) 0.2124(8) 0.8251(8) 0.0217(16) Uani 1 1 d . . . . .
C12 C 0.5746(10) 0.3343(8) 0.7461(7) 0.0249(17) Uani 1 1 d D . . . .
H12A H 0.6085 0.2579 0.7555 0.030 Uiso 1 1 calc R U . A 1
H12B H 0.6753 0.4231 0.7989 0.030 Uiso 1 1 calc R U . A 1
C13A C 0.5076(13) 0.3227(13) 0.5995(9) 0.029(3) Uani 0.631(14) 1 d D . P B 1
H13A H 0.4576 0.3910 0.5885 0.035 Uiso 0.631(14) 1 calc R U P B 1
C14A C 0.6566(16) 0.3594(15) 0.5602(14) 0.036(4) Uani 0.631(14) 1 d D . P B 1
H14A H 0.6132 0.3655 0.4721 0.043 Uiso 0.631(14) 1 calc R U P B 1
H14B H 0.7413 0.4536 0.6204 0.043 Uiso 0.631(14) 1 calc R U P B 1
C15A C 0.3674(16) 0.1735(13) 0.5148(11) 0.038(4) Uani 0.631(14) 1 d D . P B 1
H15A H 0.4173 0.1057 0.5214 0.046 Uiso 0.631(14) 1 calc R U P B 1
H15B H 0.2828 0.1523 0.5495 0.046 Uiso 0.631(14) 1 calc R U P B 1
C13B C 0.482(2) 0.2370(19) 0.5989(11) 0.023(5) Uani 0.369(14) 1 d D . P B 2
H13B H 0.3881 0.1530 0.5897 0.028 Uiso 0.369(14) 1 calc R U P B 2
C14B C 0.602(3) 0.187(3) 0.557(2) 0.039(7) Uani 0.369(14) 1 d D . P B 2
H14C H 0.6330 0.1320 0.6112 0.046 Uiso 0.369(14) 1 calc R U P B 2
H14D H 0.5317 0.1207 0.4665 0.046 Uiso 0.369(14) 1 calc R U P B 2
C15B C 0.405(3) 0.311(2) 0.5109(15) 0.028(5) Uani 0.369(14) 1 d D . P B 2
H15C H 0.3361 0.3463 0.5450 0.033 Uiso 0.369(14) 1 calc R U P B 2
H15D H 0.4960 0.3920 0.5144 0.033 Uiso 0.369(14) 1 calc R U P B 2
C16A C 0.279(3) 0.156(3) 0.3697(13) 0.059(6) Uani 0.631(14) 1 d D U P B 1
H16A H 0.2255 0.2205 0.3665 0.089 Uiso 0.631(14) 1 d R U P B 1
H16B H 0.1941 0.0610 0.3199 0.089 Uiso 0.631(14) 1 d R U P B 1
H16C H 0.3594 0.1789 0.3319 0.089 Uiso 0.631(14) 1 d R U P B 1
C16B C 0.294(6) 0.213(3) 0.3677(19) 0.048(10) Uani 0.369(14) 1 d D U P B 2
H16D H 0.3692 0.2177 0.3256 0.072 Uiso 0.369(14) 1 d R U P B 2
H16E H 0.2060 0.2394 0.3206 0.072 Uiso 0.369(14) 1 d R U P B 2
H16F H 0.2426 0.1187 0.3667 0.072 Uiso 0.369(14) 1 d R U P B 2
C17 C 0.7449(14) 0.2697(15) 0.5577(12) 0.057(3) Uani 1 1 d D . . . .
H17A H 0.6593 0.1774 0.4898 0.069 Uiso 0.6312 1 d . U P B 1
H17B H 0.7738 0.2530 0.6419 0.069 Uiso 0.6312 1 d . U P B 1
H17C H 0.7983 0.3399 0.6463 0.069 Uiso 0.3688 1 d . U P B 2
H17D H 0.6970 0.3172 0.5000 0.069 Uiso 0.3688 1 d . U P B 2
C18A C 0.9025(18) 0.310(2) 0.5322(18) 0.049(5) Uani 0.631(14) 1 d D . P B 1
H18A H 0.9951 0.3920 0.6069 0.058 Uiso 0.631(14) 1 calc R U P B 1
H18B H 0.8787 0.3374 0.4538 0.058 Uiso 0.631(14) 1 calc R U P B 1
C19A C 0.961(3) 0.191(3) 0.512(3) 0.107(12) Uani 0.631(14) 1 d D . P B 1
H19A H 0.8769 0.1068 0.5087 0.160 Uiso 0.631(14) 1 d R U P B 1
H19B H 1.0692 0.2164 0.5837 0.160 Uiso 0.631(14) 1 d R U P B 1
H19C H 0.9705 0.1741 0.4294 0.160 Uiso 0.631(14) 1 d R U P B 1
C18B C 0.871(4) 0.221(3) 0.525(4) 0.046(8) Uani 0.369(14) 1 d D . P B 2
H18C H 0.8076 0.1385 0.4445 0.056 Uiso 0.369(14) 1 calc R U P B 2
H18D H 0.9292 0.1928 0.5966 0.056 Uiso 0.369(14) 1 calc R U P B 2
C19B C 1.004(4) 0.335(4) 0.507(4) 0.082(13) Uani 0.369(14) 1 d D U P B 2
H19D H 0.9511 0.3459 0.4232 0.122 Uiso 0.369(14) 1 d R U P B 2
H19E H 1.0976 0.3120 0.5098 0.122 Uiso 0.369(14) 1 d R U P B 2
H19F H 1.0450 0.4223 0.5779 0.122 Uiso 0.369(14) 1 d R U P B 2

loop_
_atom_site_aniso_label
_atom_site_aniso_U_11
_atom_site_aniso_U_22
_atom_site_aniso_U_33
_atom_site_aniso_U_23
_atom_site_aniso_U_13
_atom_site_aniso_U_12
Br1 0.0371(5) 0.0177(4) 0.0383(5) 0.0171(3) 0.0228(4) 0.0149(3)
S1 0.0266(10) 0.0198(9) 0.0370(11) 0.0167(8) 0.0219(9) 0.0133(8)
O1 0.041(4) 0.024(3) 0.049(4) 0.014(3) 0.032(3) 0.013(3)
O2 0.031(3) 0.043(4) 0.054(4) 0.032(3) 0.024(3) 0.023(3)
O3 0.044(4) 0.022(3) 0.042(4) 0.020(3) 0.028(3) 0.022(3)
N1 0.024(3) 0.025(3) 0.035(4) 0.018(3) 0.022(3) 0.016(3)
C1 0.028(4) 0.017(4) 0.030(4) 0.015(3) 0.018(3) 0.009(3)
C2 0.024(4) 0.022(4) 0.033(4) 0.014(3) 0.017(3) 0.009(3)
C3 0.021(4) 0.022(4) 0.028(4) 0.014(3) 0.015(3) 0.012(3)
C4 0.028(4) 0.016(4) 0.032(4) 0.012(3) 0.017(4) 0.012(3)
C5 0.041(5) 0.022(4) 0.028(4) 0.019(3) 0.025(4) 0.023(4)
C6 0.034(5) 0.030(4) 0.039(5) 0.021(4) 0.027(4) 0.022(4)
C7 0.035(5) 0.026(4) 0.039(5) 0.019(4) 0.026(4) 0.021(4)
C8 0.025(4) 0.017(3) 0.027(4) 0.013(3) 0.013(3) 0.012(3)
C9 0.032(4) 0.019(4) 0.029(4) 0.015(3) 0.019(4) 0.014(3)
C10 0.024(4) 0.018(4) 0.023(4) 0.009(3) 0.012(3) 0.013(3)
C11 0.022(4) 0.025(4) 0.027(4) 0.015(3) 0.015(3) 0.011(3)
C12 0.031(4) 0.026(4) 0.034(4) 0.015(4) 0.024(4) 0.016(3)
C13A 0.040(9) 0.027(8) 0.041(9) 0.025(7) 0.028(8) 0.020(7)
C14A 0.038(8) 0.037(8) 0.040(8) 0.021(7) 0.023(7) 0.012(7)
C15A 0.038(9) 0.045(9) 0.046(10) 0.018(8) 0.031(8) 0.019(8)
C13B 0.026(12) 0.029(13) 0.020(11) 0.012(10) 0.010(10) 0.015(11)
C14B 0.045(16) 0.054(17) 0.037(14) 0.020(12) 0.023(12) 0.038(14)
C15B 0.031(13) 0.033(13) 0.035(13) 0.023(10) 0.018(11) 0.021(10)
C16A 0.037(10) 0.087(18) 0.036(10) 0.005(10) 0.017(8) 0.013(12)
C16B 0.047(12) 0.052(13) 0.046(12) 0.019(8) 0.022(8) 0.018(8)
C17 0.045(7) 0.102(10) 0.044(6) 0.023(7) 0.028(5) 0.046(7)
C18A 0.024(8) 0.082(15) 0.034(9) 0.006(10) 0.020(7) 0.016(9)
C19A 0.062(15) 0.16(3) 0.074(17) -0.020(18) 0.016(13) 0.068(19)
C18B 0.046(18) 0.05(2) 0.07(2) 0.039(19) 0.040(17) 0.033(17)
C19B 0.08(2) 0.10(3) 0.051(19) 0.000(18) 0.033(18) 0.02(2)

loop_
_atom_type_symbol
_atom_type_description
_atom_type_scat_dispersion_real
_atom_type_scat_dispersion_imag
_atom_type_scat_source
C C 0.0181 0.0091 'International Tables Vol C Tables 4.2.6.8 and 6.1.1.4'
H H 0.0000 0.0000 'International Tables Vol C Tables 4.2.6.8 and 6.1.1.4'
Br Br -0.6763 1.2805 'International Tables Vol C Tables 4.2.6.8 and 6.1.1.4'
N N 0.0311 0.0180 'International Tables Vol C Tables 4.2.6.8 and 6.1.1.4'
O O 0.0492 0.0322 'International Tables Vol C Tables 4.2.6.8 and 6.1.1.4'
S S 0.3331 0.5567 'International Tables Vol C Tables 4.2.6.8 and 6.1.1.4'

loop_
_geom_angle_atom_site_label_1
_geom_angle_atom_site_label_2
_geom_angle_atom_site_label_3
_geom_angle
_geom_angle_site_symmetry_1
_geom_angle_site_symmetry_3
O1 S1 O2 118.7(4) . .
O1 S1 C1 110.9(4) . 2_557
O2 S1 C1 110.4(4) . 2_557
O1 S1 C3 110.1(4) . .
O2 S1 C3 110.8(4) . .
C1 S1 C3 92.9(4) 2_557 .
C11 N1 C10 111.3(6) . .
C11 N1 C12 121.9(6) . .
C10 N1 C12 126.7(6) . .
C2 C1 C1 120.8(9) . 2_557
C2 C1 S1 133.0(6) . 2_557
C1 C1 S1 106.1(7) 2_557 2_557
C1 C2 C3 111.7(7) . .
C1 C2 H2 124.1 . .
C3 C2 H2 124.1 . .
C4 C3 C2 128.6(7) . .
C4 C3 S1 122.9(6) . .
C2 C3 S1 108.4(5) . .
C3 C4 C5 132.1(7) . .
C3 C4 C11 121.6(7) . .
C5 C4 C11 106.2(6) . .
C6 C5 C10 117.9(7) . .
C6 C5 C4 135.0(7) . .
C10 C5 C4 106.9(6) . .
C5 C6 C7 120.1(7) . .
C5 C6 H6 119.9 . .
C7 C6 H6 119.9 . .
C8 C7 C6 119.4(7) . .
C8 C7 H7 120.3 . .
C6 C7 H7 120.3 . .
C7 C8 C9 123.4(7) . .
C7 C8 Br1 117.2(6) . .
C9 C8 Br1 119.5(6) . .
C10 C9 C8 115.8(7) . .
C10 C9 H9 122.1 . .
C8 C9 H9 122.1 . .
C9 C10 N1 127.4(7) . .
C9 C10 C5 123.4(7) . .
N1 C10 C5 109.2(6) . .
O3 C11 N1 126.5(7) . .
O3 C11 C4 127.3(7) . .
N1 C11 C4 106.2(6) . .
N1 C12 C13A 112.3(7) . .
N1 C12 C13B 108.6(8) . .
N1 C12 H12A 109.1 . .
C13A C12 H12A 109.1 . .
N1 C12 H12B 109.1 . .
C13A C12 H12B 109.1 . .
H12A C12 H12B 107.9 . .
C15A C13A C14A 112.5(9) . .
C15A C13A C12 108.7(8) . .
C14A C13A C12 109.7(8) . .
C15A C13A H13A 108.6 . .
C14A C13A H13A 108.6 . .
C12 C13A H13A 108.6 . .
C17 C14A C13A 120.3(11) . .
C17 C14A H14A 107.3 . .
C13A C14A H14A 107.3 . .
C17 C14A H14B 107.3 . .
C13A C14A H14B 107.3 . .
H14A C14A H14B 106.9 . .
C16A C15A C13A 112.6(11) . .
C16A C15A H15A 109.1 . .
C13A C15A H15A 109.1 . .
C16A C15A H15B 109.1 . .
C13A C15A H15B 109.1 . .
H15A C15A H15B 107.8 . .
C14B C13B C15B 112.3(12) . .
C14B C13B C12 111.2(11) . .
C15B C13B C12 110.2(11) . .
C14B C13B H13B 107.6 . .
C15B C13B H13B 107.6 . .
C12 C13B H13B 107.6 . .
C17 C14B C13B 125.7(19) . .
C17 C14B H14C 105.9 . .
C13B C14B H14C 105.9 . .
C17 C14B H14D 105.9 . .
C13B C14B H14D 105.9 . .
H14C C14B H14D 106.2 . .
C16B C15B C13B 112.0(13) . .
C16B C15B H15C 109.2 . .
C13B C15B H15C 109.2 . .
C16B C15B H15D 109.2 . .
C13B C15B H15D 109.2 . .
H15C C15B H15D 107.9 . .
C15A C16A H16A 106.7 . .
C15A C16A H16B 109.9 . .
H16A C16A H16B 109.5 . .
C15A C16A H16C 111.8 . .
H16A C16A H16C 109.5 . .
H16B C16A H16C 109.5 . .
C15B C16B H16D 106.5 . .
C15B C16B H16E 113.3 . .
H16D C16B H16E 109.5 . .
C15B C16B H16F 108.6 . .
H16D C16B H16F 109.5 . .
H16E C16B H16F 109.5 . .
C14A C17 C18A 121.4(12) . .
C14B C17 C18B 125.7(16) . .
C14A C17 H17A 106.0 . .
C18A C17 H17A 107.8 . .
C14A C17 H17B 106.8 . .
C18A C17 H17B 108.4 . .
H17A C17 H17B 105.3 . .
C14B C17 H17C 100.1 . .
C18B C17 H17C 112.3 . .
C14B C17 H17D 98.1 . .
C18B C17 H17D 114.1 . .
H17C C17 H17D 103.5 . .
C17 C18A C19A 113.3(12) . .
C17 C18A H18A 108.9 . .
C19A C18A H18A 108.9 . .
C17 C18A H18B 108.9 . .
C19A C18A H18B 108.9 . .
H18A C18A H18B 107.7 . .
C18A C19A H19A 108.7 . .
C18A C19A H19B 110.1 . .
H19A C19A H19B 109.5 . .
C18A C19A H19C 109.6 . .
H19A C19A H19C 109.5 . .
H19B C19A H19C 109.5 . .
C17 C18B C19B 113.0(14) . .
C17 C18B H18C 109.0 . .
C19B C18B H18C 109.0 . .
C17 C18B H18D 109.0 . .
C19B C18B H18D 109.0 . .
H18C C18B H18D 107.8 . .
C18B C19B H19D 109.6 . .
C18B C19B H19E 111.3 . .
H19D C19B H19E 109.5 . .
C18B C19B H19F 107.5 . .
H19D C19B H19F 109.5 . .
H19E C19B H19F 109.5 . .

loop_
_geom_bond_atom_site_label_1
_geom_bond_atom_site_label_2
_geom_bond_distance
_geom_bond_site_symmetry_2
Br1 C8 1.898(7) .
S1 O1 1.430(7) .
S1 O2 1.434(7) .
S1 C1 1.784(7) 2_557
S1 C3 1.801(8) .
O3 C11 1.222(10) .
N1 C11 1.367(10) .
N1 C10 1.396(9) .
N1 C12 1.481(9) .
C1 C2 1.336(11) .
C1 C1 1.405(16) 2_557
C1 S1 1.784(7) 2_557
C2 C3 1.453(10) .
C2 H2 0.9300 .
C3 C4 1.354(11) .
C4 C5 1.439(10) .
C4 C11 1.517(11) .
C5 C6 1.389(11) .
C5 C10 1.427(11) .
C6 C7 1.391(11) .
C6 H6 0.9300 .
C7 C8 1.384(11) .
C7 H7 0.9300 .
C8 C9 1.395(10) .
C9 C10 1.373(10) .
C9 H9 0.9300 .
C12 C13A 1.535(8) .
C12 C13B 1.543(9) .
C12 H12A 0.9700 .
C12 H12B 0.9700 .
C13A C15A 1.529(9) .
C13A C14A 1.537(9) .
C13A H13A 0.9800 .
C14A C17 1.436(18) .
C14A H14A 0.9700 .
C14A H14B 0.9700 .
C15A C16A 1.517(9) .
C15A H15A 0.9700 .
C15A H15B 0.9700 .
C13B C14B 1.527(10) .
C13B C15B 1.525(10) .
C13B H13B 0.9800 .
C14B C17 1.32(3) .
C14B H14C 0.9700 .
C14B H14D 0.9700 .
C15B C16B 1.515(10) .
C15B H15C 0.9700 .
C15B H15D 0.9700 .
C16A H16A 0.9600 .
C16A H16B 0.9600 .
C16A H16C 0.9600 .
C16B H16D 0.9600 .
C16B H16E 0.9600 .
C16B H16F 0.9600 .
C17 C18A 1.514(9) .
C17 C18B 1.525(10) .
C17 H17A 0.9838 .
C17 H17B 0.9736 .
C17 H17C 0.9719 .
C17 H17D 0.9796 .
C18A C19A 1.529(10) .
C18A H18A 0.9700 .
C18A H18B 0.9700 .
C19A H19A 0.9600 .
C19A H19B 0.9600 .
C19A H19C 0.9600 .
C18B C19B 1.526(10) .
C18B H18C 0.9700 .
C18B H18D 0.9700 .
C19B H19D 0.9600 .
C19B H19E 0.9600 .
C19B H19F 0.9600 .

loop_
_geom_torsion_atom_site_label_1
_geom_torsion_atom_site_label_2
_geom_torsion_atom_site_label_3
_geom_torsion_atom_site_label_4
_geom_torsion
_geom_torsion_site_symmetry_1
C1 C1 C2 C3 2.7(14) 2_557
S1 C1 C2 C3 179.3(7) 2_557
C1 C2 C3 C4 176.6(9) .
C1 C2 C3 S1 -1.4(9) .
O1 S1 C3 C4 -64.6(8) .
O2 S1 C3 C4 68.7(8) .
C1 S1 C3 C4 -178.1(8) 2_557
O1 S1 C3 C2 113.5(6) .
O2 S1 C3 C2 -113.2(6) .
C1 S1 C3 C2 0.0(6) 2_557
C2 C3 C4 C5 -179.0(9) .
S1 C3 C4 C5 -1.3(14) .
C2 C3 C4 C11 -1.8(14) .
S1 C3 C4 C11 175.9(6) .
C3 C4 C5 C6 -1.0(18) .
C11 C4 C5 C6 -178.5(10) .
C3 C4 C5 C10 174.6(9) .
C11 C4 C5 C10 -2.9(9) .
C10 C5 C6 C7 1.7(13) .
C4 C5 C6 C7 176.9(9) .
C5 C6 C7 C8 -1.8(14) .
C6 C7 C8 C9 0.5(13) .
C6 C7 C8 Br1 -178.1(7) .
C7 C8 C9 C10 0.9(12) .
Br1 C8 C9 C10 179.5(6) .
C8 C9 C10 N1 179.3(8) .
C8 C9 C10 C5 -1.0(12) .
C11 N1 C10 C9 177.9(8) .
C12 N1 C10 C9 -2.5(13) .
C11 N1 C10 C5 -1.9(9) .
C12 N1 C10 C5 177.7(7) .
C6 C5 C10 C9 -0.3(13) .
C4 C5 C10 C9 -176.7(8) .
C6 C5 C10 N1 179.5(8) .
C4 C5 C10 N1 3.0(9) .
C10 N1 C11 O3 179.3(8) .
C12 N1 C11 O3 -0.3(13) .
C10 N1 C11 C4 0.0(9) .
C12 N1 C11 C4 -179.6(7) .
C3 C4 C11 O3 4.7(14) .
C5 C4 C11 O3 -177.4(8) .
C3 C4 C11 N1 -176.0(8) .
C5 C4 C11 N1 1.9(9) .
C11 N1 C12 C13A 108.6(9) .
C10 N1 C12 C13A -70.9(10) .
C11 N1 C12 C13B 74.0(10) .
C10 N1 C12 C13B -105.5(10) .
N1 C12 C13A C15A -67.7(11) .
N1 C12 C13A C14A 168.9(9) .
C15A C13A C14A C17 -55.1(16) .
C12 C13A C14A C17 66.0(14) .
C14A C13A C15A C16A -64.6(18) .
C12 C13A C15A C16A 173.7(15) .
N1 C12 C13B C14B -155.1(13) .
N1 C12 C13B C15B 79.6(14) .
C15B C13B C14B C17 63(2) .
C12 C13B C14B C17 -61(2) .
C14B C13B C15B C16B 63(3) .
C12 C13B C15B C16B -173(3) .
C13B C14B C17 C18B 175(2) .
C13A C14A C17 C18A -174.1(12) .
C14A C17 C18A C19A -170.8(15) .
C14B C17 C18B C19B 168(2) .
